data_4315690
loop_
_publ_author_name
'Ralph A. Zehnder'
'David L. Clark'
'Brian L. Scott'
'Robert J. Donohoe'
'Phillip D. Palmer'
'Wolfgang H. Runde'
'David E. Hobart'

_publ_section_title
;
 Investigation of the Structural Properties of an Extended Series of
 Lanthanide Bis-hydroxychlorides Ln(OH)2Cl (Ln = Nd-Lu, except Pm and Sm)
;
_journal_name_full 'Inorganic Chemistry'
_journal_page_first 4781
_journal_page_last 4790
_journal_paper_doi 10.1021/ic901617c
_journal_volume 49
_journal_year 2010
_chemical_formula_sum 'Cl H2 Nd O2'
_chemical_formula_weight 213.71
_chemical_name_systematic
; 
 ? 
;
_space_group_IT_number 11
_symmetry_cell_setting monoclinic
_symmetry_space_group_name_Hall '-P 2yb'
_symmetry_space_group_name_H-M 'P 1 21/m 1'
_atom_sites_solution_hydrogens geom
_atom_sites_solution_primary direct
_atom_sites_solution_secondary difmap
_audit_creation_method SHELXL-97
_cell_angle_alpha 90.00
_cell_angle_beta 113.308(2)
_cell_angle_gamma 90.00
_cell_formula_units_Z 2
_cell_length_a 6.1980(7)
_cell_length_b 3.8710(5)
_cell_length_c 6.8103(8)
_cell_measurement_temperature 141(1)
_cell_volume 150.06(3)
_computing_cell_refinement 'SAINT+, v. 7.06 (Bruker AXS, 2001)'
_computing_data_collection 'APEX II, v. 1.08 (Bruker AXS, 2003)'
_computing_data_reduction 'SAINT+, v. 7.06 (Bruker AXS, 2001)'
_computing_molecular_graphics 'SHELXTL, v. 6.10, (Bruker AXS, 2000)'
_computing_publication_material 'SHELXTL, v. 6.10, (Bruker AXS, 2000)'
_computing_structure_refinement 'SHELXL-97 (Sheldrick, 1997)'
_computing_structure_solution 'SHELXS-97 (Sheldrick, 1990)'
_diffrn_ambient_temperature 141(1)
_diffrn_measured_fraction_theta_full 1.000
_diffrn_measured_fraction_theta_max 0.966
_diffrn_measurement_device_type 'Bruker D8 with APEXII CCD'
_diffrn_measurement_method '\w scans'
_diffrn_radiation_monochromator graphite
_diffrn_radiation_source 'fine-focus sealed tube'
_diffrn_radiation_type MoK\a
_diffrn_radiation_wavelength 0.71073
_diffrn_reflns_av_R_equivalents 0.0277
_diffrn_reflns_av_sigmaI/netI 0.0250
_diffrn_reflns_limit_h_max 8
_diffrn_reflns_limit_h_min -8
_diffrn_reflns_limit_k_max 5
_diffrn_reflns_limit_k_min -5
_diffrn_reflns_limit_l_max 9
_diffrn_reflns_limit_l_min -8
_diffrn_reflns_number 1656
_diffrn_reflns_theta_full 25.00
_diffrn_reflns_theta_max 28.51
_diffrn_reflns_theta_min 3.26
_diffrn_standards_decay_% 0
_diffrn_standards_interval_count 0
_diffrn_standards_interval_time 0
_diffrn_standards_number 0
_exptl_absorpt_coefficient_mu 17.918
_exptl_absorpt_correction_T_max 0.8412
_exptl_absorpt_correction_T_min 0.2674
_exptl_absorpt_correction_type multi-scan
_exptl_absorpt_process_details 'SADABS 2.03 (Sheldrick, 2001)'
_exptl_crystal_colour purple
_exptl_crystal_density_diffrn 4.730
_exptl_crystal_density_method 'not measured'
_exptl_crystal_description needles
_exptl_crystal_F_000 190
_exptl_crystal_size_max 0.10
_exptl_crystal_size_mid 0.03
_exptl_crystal_size_min 0.01
_refine_diff_density_max 0.844
_refine_diff_density_min -2.212
_refine_diff_density_rms 0.333
_refine_ls_extinction_method none
_refine_ls_goodness_of_fit_ref 1.218
_refine_ls_hydrogen_treatment constr
_refine_ls_matrix_type full
_refine_ls_number_parameters 25
_refine_ls_number_reflns 421
_refine_ls_number_restraints 0
_refine_ls_restrained_S_all 1.218
_refine_ls_R_factor_all 0.0201
_refine_ls_R_factor_gt 0.0196
_refine_ls_shift/su_max 0.000
_refine_ls_shift/su_mean 0.000
_refine_ls_structure_factor_coef Fsqd
_refine_ls_weighting_details 'calc w=1/[\s^2^(Fo^2^)+(0.0330P)^2^+0.0000P] where P=(Fo^2^+2Fc^2^)/3'
_refine_ls_weighting_scheme calc
_refine_ls_wR_factor_gt 0.0538
_refine_ls_wR_factor_ref 0.0539
_reflns_number_gt 408
_reflns_number_total 421
_reflns_threshold_expression >2sigma(I)
_cod_data_source_file ic901617c_si_007_01.cif
_cod_data_source_block apx187
_cod_original_sg_symbol_H-M 'P 21/m'
_cod_original_formula_sum 'H2 Cl Nd O2'
_cod_database_code 4315690

loop_
_symmetry_equiv_pos_as_xyz
'x, y, z'
'-x, y+1/2, -z'
'-x, -y, -z'
'x, -y-1/2, z'

loop_
_atom_site_label
_atom_site_type_symbol
_atom_site_fract_x
_atom_site_fract_y
_atom_site_fract_z
_atom_site_U_iso_or_equiv
_atom_site_adp_type
_atom_site_occupancy
_atom_site_symmetry_multiplicity
_atom_site_calc_flag
_atom_site_refinement_flags
_atom_site_disorder_assembly
_atom_site_disorder_group
Nd1 Nd 0.31163(4) 0.2500 0.13384(4) 0.00269(15) Uani 1 2 d S . .
Cl1 Cl 0.2465(2) 0.7500 0.4404(2) 0.0052(3) Uani 1 2 d S . .
O1 O 0.0995(8) 0.7500 -0.0804(7) 0.0055(8) Uani 1 2 d S . .
H1 H 0.1131 0.7500 -0.2190 0.007 Uiso 1 2 calc SR . .
O2 O 0.5752(7) 0.7500 0.1665(6) 0.0048(8) Uani 1 2 d S . .
H2 H 0.7117 0.7500 0.3033 0.006 Uiso 1 2 calc SR . .

loop_
_atom_site_aniso_label
_atom_site_aniso_U_11
_atom_site_aniso_U_22
_atom_site_aniso_U_33
_atom_site_aniso_U_23
_atom_site_aniso_U_13
_atom_site_aniso_U_12
Nd1 0.0034(2) 0.0018(2) 0.0033(2) 0.000 0.00185(14) 0.000
Cl1 0.0074(6) 0.0042(6) 0.0043(6) 0.000 0.0025(5) 0.000
O1 0.0087(18) 0.004(2) 0.0050(18) 0.000 0.0044(15) 0.000
O2 0.0040(17) 0.006(2) 0.0037(18) 0.000 0.0005(14) 0.000

loop_
_atom_type_symbol
_atom_type_description
_atom_type_scat_dispersion_real
_atom_type_scat_dispersion_imag
_atom_type_scat_source
O O 0.0106 0.0060 'International Tables Vol C Tables 4.2.6.8 and 6.1.1.4'
H H 0.0000 0.0000 'International Tables Vol C Tables 4.2.6.8 and 6.1.1.4'
Cl Cl 0.1484 0.1585 'International Tables Vol C Tables 4.2.6.8 and 6.1.1.4'
Nd Nd -0.1943 3.0179 'International Tables Vol C Tables 4.2.6.8 and 6.1.1.4'

loop_
_geom_angle_atom_site_label_1
_geom_angle_atom_site_label_2
_geom_angle_atom_site_label_3
_geom_angle
_geom_angle_site_symmetry_1
_geom_angle_site_symmetry_3
_geom_angle_publ_flag
O2 Nd1 O1 120.90(13) 3_665 3_565 ?
O2 Nd1 O1 76.35(11) 3_665 1_545 ?
O1 Nd1 O1 68.24(12) 3_565 1_545 ?
O2 Nd1 O1 76.35(11) 3_665 . ?
O1 Nd1 O1 68.24(12) 3_565 . ?
O1 Nd1 O1 103.37(16) 1_545 . ?
O2 Nd1 O2 70.99(11) 3_665 . ?
O1 Nd1 O2 128.85(7) 3_565 . ?
O1 Nd1 O2 147.30(13) 1_545 . ?
O1 Nd1 O2 67.63(12) . . ?
O2 Nd1 O2 70.99(11) 3_665 1_545 ?
O1 Nd1 O2 128.85(7) 3_565 1_545 ?
O1 Nd1 O2 67.63(12) 1_545 1_545 ?
O1 Nd1 O2 147.30(13) . 1_545 ?
O2 Nd1 O2 102.31(14) . 1_545 ?
O2 Nd1 Cl1 139.26(2) 3_665 . ?
O1 Nd1 Cl1 71.38(8) 3_565 . ?
O1 Nd1 Cl1 137.18(10) 1_545 . ?
O1 Nd1 Cl1 73.59(9) . . ?
O2 Nd1 Cl1 72.47(8) . . ?
O2 Nd1 Cl1 135.02(9) 1_545 . ?
O2 Nd1 Cl1 139.26(2) 3_665 1_545 ?
O1 Nd1 Cl1 71.38(8) 3_565 1_545 ?
O1 Nd1 Cl1 73.59(9) 1_545 1_545 ?
O1 Nd1 Cl1 137.18(10) . 1_545 ?
O2 Nd1 Cl1 135.02(9) . 1_545 ?
O2 Nd1 Cl1 72.47(8) 1_545 1_545 ?
Cl1 Nd1 Cl1 80.71(3) . 1_545 ?
O2 Nd1 Cl1 110.32(9) 3_665 3_666 ?
O1 Nd1 Cl1 128.78(10) 3_565 3_666 ?
O1 Nd1 Cl1 128.29(8) 1_545 3_666 ?
O1 Nd1 Cl1 128.29(8) . 3_666 ?
O2 Nd1 Cl1 67.07(9) . 3_666 ?
O2 Nd1 Cl1 67.07(9) 1_545 3_666 ?
Cl1 Nd1 Cl1 70.15(3) . 3_666 ?
Cl1 Nd1 Cl1 70.15(3) 1_545 3_666 ?
O2 Nd1 Nd1 90.0 3_665 1_545 ?
O1 Nd1 Nd1 90.0 3_565 1_545 ?
O1 Nd1 Nd1 38.32(8) 1_545 1_545 ?
O1 Nd1 Nd1 141.68(8) . 1_545 ?
O2 Nd1 Nd1 141.15(7) . 1_545 ?
O2 Nd1 Nd1 38.85(7) 1_545 1_545 ?
Cl1 Nd1 Nd1 130.353(18) . 1_545 ?
Cl1 Nd1 Nd1 49.647(17) 1_545 1_545 ?
Cl1 Nd1 Nd1 90.0 3_666 1_545 ?
O2 Nd1 Nd1 90.0 3_665 1_565 ?
O1 Nd1 Nd1 90.0 3_565 1_565 ?
O1 Nd1 Nd1 141.68(8) 1_545 1_565 ?
O1 Nd1 Nd1 38.32(8) . 1_565 ?
O2 Nd1 Nd1 38.85(7) . 1_565 ?
O2 Nd1 Nd1 141.15(7) 1_545 1_565 ?
Cl1 Nd1 Nd1 49.647(17) . 1_565 ?
Cl1 Nd1 Nd1 130.353(17) 1_545 1_565 ?
Cl1 Nd1 Nd1 90.0 3_666 1_565 ?
Nd1 Nd1 Nd1 180.000(8) 1_545 1_565 ?
O2 Nd1 Nd1 36.12(5) 3_665 3_665 ?
O1 Nd1 Nd1 134.56(7) 3_565 3_665 ?
O1 Nd1 Nd1 112.45(10) 1_545 3_665 ?
O1 Nd1 Nd1 67.67(10) . 3_665 ?
O2 Nd1 Nd1 34.87(9) . 3_665 ?
O2 Nd1 Nd1 86.32(8) 1_545 3_665 ?
Cl1 Nd1 Nd1 105.69(2) . 3_665 ?
Cl1 Nd1 Nd1 154.06(3) 1_545 3_665 ?
Cl1 Nd1 Nd1 88.12(2) 3_666 3_665 ?
Nd1 Nd1 Nd1 119.048(5) 1_545 3_665 ?
Nd1 Nd1 Nd1 60.952(5) 1_565 3_665 ?
Nd1 Cl1 Nd1 80.71(3) . 1_565 ?
Nd1 Cl1 Nd1 109.85(3) . 3_666 ?
Nd1 Cl1 Nd1 109.85(3) 1_565 3_666 ?
Nd1 O1 Nd1 111.76(12) 3_565 1_565 ?
Nd1 O1 Nd1 111.76(12) 3_565 . ?
Nd1 O1 Nd1 103.37(16) 1_565 . ?
Nd1 O2 Nd1 109.01(11) 3_665 . ?
Nd1 O2 Nd1 109.01(11) 3_665 1_565 ?
Nd1 O2 Nd1 102.31(14) . 1_565 ?

loop_
_geom_bond_atom_site_label_1
_geom_bond_atom_site_label_2
_geom_bond_distance
_geom_bond_site_symmetry_2
_geom_bond_publ_flag
Nd1 O2 2.411(4) 3_665 ?
Nd1 O1 2.427(4) 3_565 ?
Nd1 O1 2.467(3) 1_545 ?
Nd1 O1 2.467(3) . ?
Nd1 O2 2.485(2) . ?
Nd1 O2 2.485(2) 1_545 ?
Nd1 Cl1 2.9892(11) . ?
Nd1 Cl1 2.9892(11) 1_545 ?
Nd1 Cl1 3.1022(14) 3_666 ?
Nd1 Nd1 3.8710(5) 1_545 ?
Nd1 Nd1 3.8710(5) 1_565 ?
Nd1 Nd1 3.9863(5) 3_665 ?
Cl1 Nd1 2.9892(11) 1_565 ?
Cl1 Nd1 3.1022(14) 3_666 ?
O1 Nd1 2.427(4) 3_565 ?
O1 Nd1 2.467(3) 1_565 ?
O2 Nd1 2.411(4) 3_665 ?
O2 Nd1 2.485(2) 1_565 ?
